data_7151491
loop_
_publ_author_name
'Hughes, Gregory'
'Wang, Changsheng'
'Batsanov, Andrei S.'
'Fern, Michael'
'Frank, Stephen'
'Bryce, Martin R.'
'Perepichka, Igor F.'
'Monkman, Andrew P.'
'Lyons, Benjamin P.'

_publ_section_title
;
 New pyrimidine- and fluorene-containing oligo(arylene)s: synthesis,
 crystal structures, optoelectronic properties and a theoretical study
 Electronic supplementary information (ESI) available: experimental
 synthetic procedures for compounds 4, 9 and 10; HF/6?31G(d,p) and
 B3LYP/6?31G(d,p) calculated geometries and frontier orbitals for
 compounds 13E, 14E and 16E?21E. See
 http://www.rsc.org/suppdata/ob/b3/b305870k/
;
_journal_issue 17
_journal_name_full 'Organic &amp;  Biomolecular Chemistry'
_journal_page_first 3069
_journal_paper_doi 10.1039/b305870k
_journal_volume 1
_journal_year 2003
_chemical_formula_sum 'C33 H36 Br2 N4'
_chemical_formula_weight 648.48
_chemical_melting_point 452.7(3)
_chemical_name_common 2,7-bis(5-bromo-2-pyrimidyl)-9,9-dihexylfluorene
_chemical_name_systematic ' 2,7-bis(5-bromo-2-pyrimidyl)-9,9-dihexylfluorene'
_space_group_IT_number 2
_symmetry_cell_setting triclinic
_symmetry_space_group_name_Hall '-P 1'
_symmetry_space_group_name_H-M 'P -1'
_atom_sites_solution_hydrogens geom
_atom_sites_solution_primary direct
_atom_sites_solution_secondary difmap
_audit_creation_method SHELXL-97
_cell_angle_alpha 93.37(1)
_cell_angle_beta 93.99(1)
_cell_angle_gamma 95.14(1)
_cell_formula_units_Z 2
_cell_length_a 10.244(3)
_cell_length_b 10.979(3)
_cell_length_c 13.520(3)
_cell_measurement_reflns_used 654
_cell_measurement_temperature 100(2)
_cell_measurement_theta_max 20.5
_cell_measurement_theta_min 12.0
_cell_volume 1507.6(7)
_computing_cell_refinement 'SMART-NT V5.0 (Bruker, 1998)'
_computing_data_collection 'SMART-NT V5.0 (Bruker, 1998)'
_computing_data_reduction 'SMART-NT V5.0 (Bruker, 1998)'
_computing_molecular_graphics SHELXTL
_computing_publication_material SHELXTL
_computing_structure_refinement 'SHELXL-97 (Sheldrick, 1997)'
_computing_structure_solution 'SHELXS-97 (Sheldrick, 1990)'
_diffrn_ambient_temperature 100(2)
_diffrn_detector_area_resol_mean 8
_diffrn_measured_fraction_theta_full 0.995
_diffrn_measured_fraction_theta_max 0.995
_diffrn_measurement_device_type 'SMART 1K CCD area detector'
_diffrn_measurement_method '\w scans'
_diffrn_radiation_monochromator graphite
_diffrn_radiation_source 'fine-focus sealed tube'
_diffrn_radiation_type MoK\a
_diffrn_radiation_wavelength 0.71073
_diffrn_reflns_av_R_equivalents 0.1187
_diffrn_reflns_av_sigmaI/netI 0.1006
_diffrn_reflns_limit_h_max 13
_diffrn_reflns_limit_h_min -13
_diffrn_reflns_limit_k_max 14
_diffrn_reflns_limit_k_min -14
_diffrn_reflns_limit_l_max 17
_diffrn_reflns_limit_l_min -17
_diffrn_reflns_number 16402
_diffrn_reflns_theta_full 27.55
_diffrn_reflns_theta_max 27.5
_diffrn_reflns_theta_min 1.5
_exptl_absorpt_coefficient_mu 2.717
_exptl_absorpt_correction_T_max 0.7780
_exptl_absorpt_correction_T_min 0.4361
_exptl_absorpt_correction_type integration
_exptl_absorpt_process_details 'XPREP (SHELXTL), R(int)=0.158 before correction'
_exptl_crystal_colour colourless
_exptl_crystal_density_diffrn 1.429
_exptl_crystal_density_meas ?
_exptl_crystal_density_method .
_exptl_crystal_description plate
_exptl_crystal_F_000 664
_exptl_crystal_size_max 0.42
_exptl_crystal_size_mid 0.33
_exptl_crystal_size_min 0.1
_refine_diff_density_max 4.345
_refine_diff_density_min -1.010
_refine_diff_density_rms 0.219
_refine_ls_extinction_method none
_refine_ls_goodness_of_fit_ref 1.107
_refine_ls_hydrogen_treatment constr
_refine_ls_matrix_type full
_refine_ls_number_parameters 354
_refine_ls_number_reflns 6944
_refine_ls_number_restraints 0
_refine_ls_restrained_S_all 1.107
_refine_ls_R_factor_all 0.1197
_refine_ls_R_factor_gt 0.0941
_refine_ls_shift/su_max 0.001
_refine_ls_shift/su_mean 0.000
_refine_ls_structure_factor_coef Fsqd
_refine_ls_weighting_details 'calc w=1/[\s^2^(Fo^2^)+(0.1314P)^2^+10.9455P] where P=(Fo^2^+2Fc^2^)/3'
_refine_ls_weighting_scheme calc
_refine_ls_wR_factor_gt 0.2573
_refine_ls_wR_factor_ref 0.2780
_reflns_number_gt 5144
_reflns_number_total 6944
_reflns_threshold_expression I>2\s(I)
_cod_data_source_file b305870k.txt
_cod_data_source_block (15)
_cod_depositor_comments
;
The following automatic conversions were performed:
'_symmetry_cell_setting' value 'Triclinic' changed to 'triclinic'
according to '/home/adriana/struct/CIF-dictionaries/cif_core.dic'
dictionary named 'cif_core.dic' version 2.4.1 from 2010-06-29.

Automatic conversion script
Id: cif_fix_enum 1555 2011-01-17 13:19:09Z saulius 

The following automatic conversions were performed:

'_chemical_melting_point' value '179.3--179.8 \%C' was changed to
'452.7(3)' - it was converted from degrees Celsius(C) to Kelvins(K),
the average value was taken and precision was estimated.

Automatic conversion script
Id: cif_fix_values 1569 2011-02-09 13:29:24Z adriana 
;
_cod_original_sg_symbol_H-M P-1
_cod_database_code 7151491

loop_
_symmetry_equiv_pos_as_xyz
'x, y, z'
'-x, -y, -z'

loop_
_atom_site_label
_atom_site_type_symbol
_atom_site_fract_x
_atom_site_fract_y
_atom_site_fract_z
_atom_site_U_iso_or_equiv
_atom_site_adp_type
_atom_site_occupancy
_atom_site_symmetry_multiplicity
_atom_site_calc_flag
_atom_site_refinement_flags
_atom_site_disorder_assembly
_atom_site_disorder_group
Br1 Br 0.68059(9) 0.53389(7) 1.87517(5) 0.0339(3) Uani 1 1 d . . .
Br2 Br 0.74665(8) 0.99483(7) 0.56660(5) 0.0312(2) Uani 1 1 d . . .
N1 N 0.7351(6) 0.6322(6) 1.5907(5) 0.0291(14) Uani 1 1 d . . .
N2 N 0.5063(6) 0.6262(6) 1.6115(5) 0.0249(12) Uani 1 1 d . . .
N3 N 0.7666(6) 0.9092(6) 0.8580(5) 0.0265(13) Uani 1 1 d . . .
N4 N 0.5407(6) 0.8896(6) 0.8024(4) 0.0242(12) Uani 1 1 d . . .
C1 C 0.5385(6) 0.7531(6) 1.2629(5) 0.0173(12) Uani 1 1 d . . .
C2 C 0.6691(6) 0.7472(6) 1.3023(5) 0.0173(12) Uani 1 1 d . . .
C3 C 0.6938(6) 0.7114(6) 1.3972(5) 0.0204(13) Uani 1 1 d . . .
H3 H 0.7814 0.7067 1.4233 0.024 Uiso 1 1 d R . .
C4 C 0.5879(7) 0.6819(6) 1.4555(5) 0.0188(13) Uani 1 1 d . . .
C5 C 0.4583(6) 0.6898(6) 1.4154(5) 0.0195(13) Uani 1 1 d . . .
H5 H 0.3872 0.6705 1.4548 0.023 Uiso 1 1 d R . .
C6 C 0.4326(6) 0.7253(6) 1.3199(5) 0.0190(13) Uani 1 1 d . . .
H6 H 0.3451 0.7306 1.2939 0.023 Uiso 1 1 d R . .
C7 C 0.5434(6) 0.7888(6) 1.1603(4) 0.0147(12) Uani 1 1 d . . .
C8 C 0.6755(6) 0.8087(6) 1.1381(5) 0.0170(12) Uani 1 1 d . . .
C9 C 0.7069(6) 0.8410(6) 1.0464(5) 0.0162(12) Uani 1 1 d . . .
H9 H 0.7962 0.8551 1.0324 0.019 Uiso 1 1 d R . .
C10 C 0.6060(6) 0.8532(6) 0.9724(5) 0.0176(12) Uani 1 1 d . . .
C11 C 0.4743(6) 0.8356(6) 0.9951(5) 0.0188(12) Uani 1 1 d . . .
H11 H 0.4064 0.8460 0.9459 0.023 Uiso 1 1 d R . .
C12 C 0.4422(6) 0.8031(6) 1.0881(5) 0.0199(13) Uani 1 1 d . . .
H12 H 0.3531 0.7908 1.1028 0.024 Uiso 1 1 d R . .
C13 C 0.6117(7) 0.6438(6) 1.5581(5) 0.0206(13) Uani 1 1 d . . .
C14 C 0.7555(8) 0.6000(7) 1.6844(6) 0.0314(17) Uani 1 1 d . . .
H14 H 0.8422 0.5903 1.7101 0.038 Uiso 1 1 d R . .
C15 C 0.6536(8) 0.5807(6) 1.7438(5) 0.0256(15) Uani 1 1 d . . .
C16 C 0.5270(8) 0.5955(7) 1.7049(6) 0.0268(15) Uani 1 1 d . . .
H16 H 0.4551 0.5836 1.7449 0.032 Uiso 1 1 d R . .
C17 C 0.6395(6) 0.8866(6) 0.8725(5) 0.0167(12) Uani 1 1 d . . .
C18 C 0.7967(7) 0.9403(7) 0.7689(6) 0.0286(16) Uani 1 1 d . . .
H18 H 0.8863 0.9575 0.7568 0.034 Uiso 1 1 d R . .
C19 C 0.7020(7) 0.9483(6) 0.6933(5) 0.0240(14) Uani 1 1 d . . .
C20 C 0.5729(7) 0.9207(7) 0.7127(6) 0.0278(15) Uani 1 1 d . . .
H20 H 0.5056 0.9238 0.6613 0.033 Uiso 1 1 d R . .
C21 C 0.7671(6) 0.7886(6) 1.2290(5) 0.0156(12) Uani 1 1 d . . .
C22 C 0.8654(7) 0.6936(6) 1.2060(5) 0.0206(13) Uani 1 1 d . . .
H22A H 0.9253 0.7273 1.1580 0.027 Uiso 1 1 d R . .
H22B H 0.9191 0.6828 1.2678 0.027 Uiso 1 1 d R . .
C23 C 0.8039(7) 0.5683(6) 1.1639(5) 0.0227(14) Uani 1 1 d . . .
H23A H 0.7487 0.5778 1.1025 0.029 Uiso 1 1 d R . .
H23B H 0.7467 0.5318 1.2124 0.029 Uiso 1 1 d R . .
C24 C 0.9096(7) 0.4825(6) 1.1408(5) 0.0218(13) Uani 1 1 d . . .
H24A H 0.9672 0.5206 1.0934 0.028 Uiso 1 1 d R . .
H24B H 0.9642 0.4736 1.2027 0.028 Uiso 1 1 d R . .
C25 C 0.8553(7) 0.3565(6) 1.0979(6) 0.0265(15) Uani 1 1 d . . .
H25A H 0.8053 0.3644 1.0338 0.035 Uiso 1 1 d R . .
H25B H 0.7938 0.3197 1.1434 0.035 Uiso 1 1 d R . .
C26 C 0.9629(7) 0.2712(6) 1.0814(6) 0.0282(15) Uani 1 1 d . . .
H26A H 1.0239 0.3079 1.0355 0.037 Uiso 1 1 d R . .
H26B H 1.0135 0.2642 1.1454 0.037 Uiso 1 1 d R . .
C27 C 0.9098(8) 0.1440(7) 1.0391(8) 0.041(2) Uani 1 1 d . . .
H27A H 0.9828 0.0938 1.0303 0.06(2) Uiso 1 1 d R . .
H27B H 0.8614 0.1499 0.9749 0.06(2) Uiso 1 1 d R . .
H27C H 0.8508 0.1063 1.0849 0.06(2) Uiso 1 1 d R . .
C28 C 0.8490(6) 0.9107(6) 1.2681(5) 0.0193(13) Uani 1 1 d . . .
H28A H 0.9063 0.8942 1.3267 0.025 Uiso 1 1 d R . .
H28B H 0.9066 0.9372 1.2162 0.025 Uiso 1 1 d R . .
C29 C 0.7691(6) 1.0165(6) 1.2972(5) 0.0197(13) Uani 1 1 d . . .
H29A H 0.7162 1.0380 1.2379 0.026 Uiso 1 1 d R . .
H29B H 0.7079 0.9897 1.3466 0.026 Uiso 1 1 d R . .
C30 C 0.8557(7) 1.1297(6) 1.3404(5) 0.0228(14) Uani 1 1 d . . .
H30A H 0.9158 1.1577 1.2906 0.030 Uiso 1 1 d R . .
H30B H 0.9097 1.1082 1.3991 0.030 Uiso 1 1 d R . .
C31 C 0.7736(7) 1.2338(6) 1.3707(5) 0.0229(14) Uani 1 1 d . . .
H31A H 0.7105 1.2035 1.4177 0.030 Uiso 1 1 d R . .
H31B H 0.7223 1.2565 1.3111 0.030 Uiso 1 1 d R . .
C32 C 0.8543(8) 1.3490(7) 1.4191(6) 0.0307(16) Uani 1 1 d . . .
H32A H 0.9211 1.3765 1.3738 0.040 Uiso 1 1 d R . .
H32B H 0.7954 1.4148 1.4272 0.040 Uiso 1 1 d R . .
C33 C 0.9230(8) 1.3309(7) 1.5194(6) 0.0324(17) Uani 1 1 d . . .
H33A H 0.9729 1.4076 1.5453 0.038(15) Uiso 1 1 d R . .
H33B H 0.9829 1.2670 1.5120 0.038(15) Uiso 1 1 d R . .
H33C H 0.8576 1.3064 1.5655 0.038(15) Uiso 1 1 d R . .

loop_
_atom_site_aniso_label
_atom_site_aniso_U_11
_atom_site_aniso_U_22
_atom_site_aniso_U_33
_atom_site_aniso_U_23
_atom_site_aniso_U_13
_atom_site_aniso_U_12
Br1 0.0480(5) 0.0347(4) 0.0178(4) 0.0040(3) -0.0037(3) 0.0004(3)
Br2 0.0379(5) 0.0387(5) 0.0174(4) 0.0018(3) 0.0046(3) 0.0043(3)
N1 0.021(3) 0.042(4) 0.025(3) 0.004(3) 0.000(2) 0.005(3)
N2 0.026(3) 0.031(3) 0.019(3) 0.002(2) 0.002(2) 0.008(2)
N3 0.019(3) 0.037(3) 0.024(3) 0.004(3) 0.002(2) 0.003(2)
N4 0.019(3) 0.036(3) 0.018(3) -0.001(2) -0.001(2) 0.006(2)
C1 0.017(3) 0.020(3) 0.015(3) -0.003(2) -0.002(2) 0.007(2)
C2 0.015(3) 0.021(3) 0.017(3) -0.005(2) 0.004(2) 0.007(2)
C3 0.014(3) 0.025(3) 0.022(3) -0.005(3) 0.002(2) 0.006(2)
C4 0.022(3) 0.020(3) 0.015(3) -0.004(2) 0.003(2) 0.009(2)
C5 0.013(3) 0.024(3) 0.021(3) -0.002(3) -0.001(2) 0.005(2)
C6 0.014(3) 0.024(3) 0.020(3) -0.004(2) 0.000(2) 0.010(2)
C7 0.014(3) 0.019(3) 0.011(3) -0.006(2) -0.001(2) 0.006(2)
C8 0.018(3) 0.019(3) 0.014(3) -0.006(2) -0.001(2) 0.008(2)
C9 0.014(3) 0.022(3) 0.013(3) -0.003(2) 0.000(2) 0.007(2)
C10 0.018(3) 0.019(3) 0.017(3) -0.003(2) 0.002(2) 0.008(2)
C11 0.014(3) 0.025(3) 0.018(3) -0.001(2) 0.000(2) 0.007(2)
C12 0.015(3) 0.027(3) 0.018(3) -0.003(3) 0.004(2) 0.004(2)
C13 0.024(3) 0.020(3) 0.019(3) -0.003(2) 0.000(3) 0.007(2)
C14 0.028(4) 0.038(4) 0.028(4) 0.003(3) -0.006(3) 0.005(3)
C15 0.037(4) 0.023(3) 0.015(3) -0.001(3) -0.001(3) -0.002(3)
C16 0.030(4) 0.030(4) 0.022(4) 0.002(3) 0.004(3) 0.006(3)
C17 0.014(3) 0.020(3) 0.017(3) -0.002(2) -0.002(2) 0.008(2)
C18 0.023(4) 0.041(4) 0.020(3) 0.000(3) -0.003(3) -0.002(3)
C19 0.028(4) 0.025(3) 0.020(3) -0.001(3) 0.001(3) 0.006(3)
C20 0.024(3) 0.038(4) 0.022(4) 0.001(3) -0.006(3) 0.008(3)
C21 0.013(3) 0.023(3) 0.012(3) -0.003(2) 0.002(2) 0.008(2)
C22 0.023(3) 0.024(3) 0.015(3) -0.006(2) 0.000(2) 0.007(3)
C23 0.018(3) 0.024(3) 0.025(3) -0.007(3) -0.004(3) 0.008(3)
C24 0.022(3) 0.023(3) 0.021(3) 0.000(3) 0.001(3) 0.011(3)
C25 0.026(4) 0.021(3) 0.031(4) -0.003(3) -0.004(3) 0.007(3)
C26 0.028(4) 0.023(3) 0.035(4) 0.002(3) 0.007(3) 0.007(3)
C27 0.030(4) 0.024(4) 0.069(7) -0.012(4) 0.000(4) 0.009(3)
C28 0.017(3) 0.022(3) 0.019(3) -0.004(2) 0.001(2) 0.004(2)
C29 0.020(3) 0.027(3) 0.013(3) -0.005(2) 0.002(2) 0.006(2)
C30 0.020(3) 0.022(3) 0.025(3) -0.007(3) 0.001(3) 0.002(2)
C31 0.023(3) 0.022(3) 0.023(3) -0.003(3) 0.000(3) 0.005(3)
C32 0.032(4) 0.024(4) 0.035(4) -0.001(3) 0.003(3) -0.001(3)
C33 0.029(4) 0.032(4) 0.034(4) -0.008(3) -0.002(3) 0.000(3)

loop_
_atom_type_symbol
_atom_type_description
_atom_type_scat_dispersion_real
_atom_type_scat_dispersion_imag
_atom_type_scat_source
C C 0.0033 0.0016 'International Tables Vol C Tables 4.2.6.8 and 6.1.1.4'
H H 0.0000 0.0000 'International Tables Vol C Tables 4.2.6.8 and 6.1.1.4'
N N 0.0061 0.0033 'International Tables Vol C Tables 4.2.6.8 and 6.1.1.4'
Br Br -0.2901 2.4595 'International Tables Vol C Tables 4.2.6.8 and 6.1.1.4'

loop_
_exptl_crystal_face_index_h
_exptl_crystal_face_index_k
_exptl_crystal_face_index_l
_exptl_crystal_face_perp_dist
-1.00 0.00 0.00 0.0500
1.00 0.00 0.00 0.0500
-1.00 -1.00 0.00 0.1000
1.00 1.00 0.00 0.1000
0.00 1.00 -3.00 0.2000
0.00 -1.00 -3.00 0.2100
0.00 1.00 2.00 0.1800
0.00 0.00 1.00 0.2000
1.00 -1.00 0.00 0.1000
-1.00 1.00 0.00 0.1000
0.00 0.00 -1.00 0.2100

loop_
_geom_angle_atom_site_label_1
_geom_angle_atom_site_label_2
_geom_angle_atom_site_label_3
_geom_angle
_geom_angle_site_symmetry_1
_geom_angle_site_symmetry_3
_geom_angle_publ_flag
C13 N1 C14 117.0(7) . . ?
C16 N2 C13 117.6(6) . . ?
C18 N3 C17 117.4(6) . . ?
C20 N4 C17 117.1(6) . . ?
C6 C1 C2 120.8(6) . . ?
C6 C1 C7 131.4(6) . . ?
C2 C1 C7 107.8(6) . . ?
C3 C2 C1 120.3(6) . . ?
C3 C2 C21 128.5(6) . . ?
C1 C2 C21 111.1(6) . . ?
C2 C3 C4 119.6(6) . . ?
C5 C4 C3 119.3(6) . . ?
C5 C4 C13 120.0(6) . . ?
C3 C4 C13 120.7(6) . . ?
C6 C5 C4 121.5(6) . . ?
C5 C6 C1 118.5(6) . . ?
C12 C7 C8 120.1(6) . . ?
C12 C7 C1 130.7(6) . . ?
C8 C7 C1 109.2(5) . . ?
C9 C8 C7 120.8(6) . . ?
C9 C8 C21 129.0(6) . . ?
C7 C8 C21 110.2(5) . . ?
C8 C9 C10 119.6(6) . . ?
C11 C10 C9 119.5(6) . . ?
C11 C10 C17 120.6(6) . . ?
C9 C10 C17 119.8(6) . . ?
C12 C11 C10 120.9(6) . . ?
C11 C12 C7 118.9(6) . . ?
N1 C13 N2 125.3(7) . . ?
N1 C13 C4 117.6(6) . . ?
N2 C13 C4 117.1(6) . . ?
N1 C14 C15 121.4(7) . . ?
C14 C15 C16 118.5(7) . . ?
C14 C15 Br1 121.8(6) . . ?
C16 C15 Br1 119.7(6) . . ?
N2 C16 C15 120.3(7) . . ?
N3 C17 N4 124.8(6) . . ?
N3 C17 C10 117.3(6) . . ?
N4 C17 C10 117.9(6) . . ?
N3 C18 C19 121.9(7) . . ?
C18 C19 C20 117.7(7) . . ?
C18 C19 Br2 121.3(6) . . ?
C20 C19 Br2 121.0(6) . . ?
N4 C20 C19 121.2(7) . . ?
C2 C21 C8 101.4(5) . . ?
C2 C21 C22 113.5(5) . . ?
C8 C21 C22 112.5(5) . . ?
C2 C21 C28 111.2(5) . . ?
C8 C21 C28 110.8(5) . . ?
C22 C21 C28 107.4(5) . . ?
C23 C22 C21 115.4(6) . . ?
C22 C23 C24 111.2(6) . . ?
C25 C24 C23 114.0(6) . . ?
C24 C25 C26 112.6(6) . . ?
C27 C26 C25 113.2(6) . . ?
C29 C28 C21 115.6(5) . . ?
C30 C29 C28 112.4(5) . . ?
C29 C30 C31 111.5(6) . . ?
C30 C31 C32 114.4(6) . . ?
C33 C32 C31 114.1(6) . . ?

loop_
_geom_bond_atom_site_label_1
_geom_bond_atom_site_label_2
_geom_bond_distance
_geom_bond_site_symmetry_2
_geom_bond_publ_flag
Br1 C15 1.887(7) . ?
Br2 C19 1.891(7) . ?
N1 C13 1.329(9) . ?
N1 C14 1.344(10) . ?
N2 C16 1.333(9) . ?
N2 C13 1.346(9) . ?
N3 C18 1.321(10) . ?
N3 C17 1.334(9) . ?
N4 C20 1.335(10) . ?
N4 C17 1.341(8) . ?
C1 C6 1.396(9) . ?
C1 C2 1.414(9) . ?
C1 C7 1.466(9) . ?
C2 C3 1.378(9) . ?
C2 C21 1.519(9) . ?
C3 C4 1.410(9) . ?
C4 C5 1.410(9) . ?
C4 C13 1.483(9) . ?
C5 C6 1.386(9) . ?
C7 C12 1.399(9) . ?
C7 C8 1.407(9) . ?
C8 C9 1.361(9) . ?
C8 C21 1.532(9) . ?
C9 C10 1.409(9) . ?
C10 C11 1.403(9) . ?
C10 C17 1.475(9) . ?
C11 C12 1.380(9) . ?
C14 C15 1.370(11) . ?
C15 C16 1.392(11) . ?
C18 C19 1.372(10) . ?
C19 C20 1.377(11) . ?
C21 C22 1.547(9) . ?
C21 C28 1.561(9) . ?
C22 C23 1.522(9) . ?
C23 C24 1.534(9) . ?
C24 C25 1.510(10) . ?
C25 C26 1.528(10) . ?
C26 C27 1.517(10) . ?
C28 C29 1.528(9) . ?
C29 C30 1.522(9) . ?
C30 C31 1.533(9) . ?
C31 C32 1.533(10) . ?
C32 C33 1.516(12) . ?

loop_
_geom_torsion_atom_site_label_1
_geom_torsion_atom_site_label_2
_geom_torsion_atom_site_label_3
_geom_torsion_atom_site_label_4
_geom_torsion
_geom_torsion_site_symmetry_1
_geom_torsion_site_symmetry_2
_geom_torsion_site_symmetry_3
_geom_torsion_site_symmetry_4
_geom_torsion_publ_flag
C27 C26 C25 C24 179.5(7) . . . . ?
C26 C25 C24 C23 -176.7(6) . . . . ?
C25 C24 C23 C22 -179.5(6) . . . . ?
C24 C23 C22 C21 178.3(6) . . . . ?
C23 C22 C21 C28 -178.4(6) . . . . ?
C22 C21 C28 C29 -178.9(5) . . . . ?
C21 C28 C29 C30 176.5(6) . . . . ?
C28 C29 C30 C31 -179.0(6) . . . . ?
C29 C30 C31 C32 177.5(6) . . . . ?
C30 C31 C32 C33 -66.6(9) . . . . ?
C9 C10 C17 N3 -2.9(9) . . . . ?
C3 C4 C13 N1 -3.7(9) . . . . ?

loop_
_cod_related_entry_id
_cod_related_entry_database
_cod_related_entry_code
1 ChemSpider 9181979
